data_4128766
loop_
_publ_author_name
'Kennedy, C. Rose'
'Zhong, Hongyu'
'Macaulay, Rachel L.'
'Chirik, Paul J.'

_publ_section_title
;
 Regio- and Diastereoselective Iron-Catalyzed [4+4]-Cycloaddition of
 1,3-Dienes.
;
_journal_issue 21
_journal_name_full 'Journal of the American Chemical Society'
_journal_page_first 8557
_journal_page_last 8573
_journal_paper_doi 10.1021/jacs.9b02443
_journal_volume 141
_journal_year 2019
_chemical_formula_sum 'C27 H42 Fe N2 O Si2'
_chemical_formula_weight 522.65
_space_group_crystal_system monoclinic
_space_group_IT_number 14
_space_group_name_Hall '-P 2ybc'
_space_group_name_H-M_alt 'P 1 21/c 1'
_atom_sites_solution_hydrogens geom
_audit_creation_method SHELXL-2014
_cell_angle_alpha 90
_cell_angle_beta 117.879(2)
_cell_angle_gamma 90
_cell_formula_units_Z 4
_cell_length_a 16.2160(8)
_cell_length_b 11.9385(6)
_cell_length_c 16.7276(9)
_cell_measurement_reflns_used 9997
_cell_measurement_temperature 100(2)
_cell_measurement_theta_max 28.74
_cell_measurement_theta_min 2.76
_cell_volume 2862.5(3)
_computing_cell_refinement 'Bruker SAINT'
_computing_data_collection 'Bruker APEX3'
_computing_data_reduction 'Bruker SAINT'
_computing_molecular_graphics 'ORTEP3 (Farraguia, 1994)'
_computing_structure_refinement 'SHELXL-97 (Sheldrick, 2008)'
_computing_structure_solution 'SHELXT (Sheldrick 2016)'
_diffrn_ambient_temperature 100(2)
_diffrn_measured_fraction_theta_full 1.000
_diffrn_measured_fraction_theta_max 0.998
_diffrn_measurement_device_type 'Bruker D8 Venture Photon 100 CMOS'
_diffrn_measurement_method 'phi and omega scans'
_diffrn_radiation_source 'I\mS microfocus source'
_diffrn_radiation_type MoK\a
_diffrn_radiation_wavelength 0.71073
_diffrn_reflns_av_R_equivalents 0.0849
_diffrn_reflns_av_unetI/netI 0.0306
_diffrn_reflns_Laue_measured_fraction_full 1.000
_diffrn_reflns_Laue_measured_fraction_max 0.998
_diffrn_reflns_limit_h_max 21
_diffrn_reflns_limit_h_min -21
_diffrn_reflns_limit_k_max 16
_diffrn_reflns_limit_k_min -16
_diffrn_reflns_limit_l_max 22
_diffrn_reflns_limit_l_min -22
_diffrn_reflns_number 142565
_diffrn_reflns_point_group_measured_fraction_full 1.000
_diffrn_reflns_point_group_measured_fraction_max 0.998
_diffrn_reflns_theta_full 25.242
_diffrn_reflns_theta_max 28.774
_diffrn_reflns_theta_min 2.193
_exptl_absorpt_coefficient_mu 0.631
_exptl_absorpt_correction_T_max 0.7458
_exptl_absorpt_correction_T_min 0.6693
_exptl_absorpt_correction_type multi-scan
_exptl_absorpt_process_details 'TWINABS BRUKER AXS'
_exptl_crystal_colour brown
_exptl_crystal_density_diffrn 1.213
_exptl_crystal_description plate
_exptl_crystal_F_000 1120
_exptl_crystal_size_max 0.275
_exptl_crystal_size_mid 0.156
_exptl_crystal_size_min 0.154
_refine_diff_density_max 0.787
_refine_diff_density_min -0.839
_refine_diff_density_rms 0.093
_refine_ls_extinction_method none
_refine_ls_goodness_of_fit_ref 1.086
_refine_ls_hydrogen_treatment constr
_refine_ls_matrix_type full
_refine_ls_number_parameters 298
_refine_ls_number_reflns 7431
_refine_ls_number_restraints 0
_refine_ls_restrained_S_all 1.086
_refine_ls_R_factor_all 0.0682
_refine_ls_R_factor_gt 0.0502
_refine_ls_shift/su_max 0.001
_refine_ls_shift/su_mean 0.000
_refine_ls_structure_factor_coef Fsqd
_refine_ls_weighting_details 'w=1/[\s^2^(Fo^2^)+(0.0269P)^2^+6.8921P] where P=(Fo^2^+2Fc^2^)/3'
_refine_ls_weighting_scheme calc
_refine_ls_wR_factor_gt 0.1021
_refine_ls_wR_factor_ref 0.1119
_reflns_Friedel_coverage 0.000
_reflns_number_gt 5928
_reflns_number_total 7431
_reflns_threshold_expression 'I > 2\s(I)'
_cod_data_source_file ja9b02443_si_001.cif
_cod_data_source_block (iPrPI)Fe(MviMvi)
_cod_original_sg_symbol_H-M 'P 21/c'
_cod_database_code 4128766
_shelx_space_group_comment
;
The symmetry employed for this shelxl refinement is uniquely defined
by the following loop, which should always be used as a source of
symmetry information in preference to the above space-group names.
They are only intended as comments.
;
_shelxl_version_number 2014-3

loop_
_space_group_symop_operation_xyz
'x, y, z'
'-x, y+1/2, -z+1/2'
'-x, -y, -z'
'x, -y-1/2, z-1/2'

loop_
_atom_site_label
_atom_site_type_symbol
_atom_site_fract_x
_atom_site_fract_y
_atom_site_fract_z
_atom_site_U_iso_or_equiv
_atom_site_adp_type
_atom_site_occupancy
_atom_site_site_symmetry_order
_atom_site_calc_flag
_atom_site_refinement_flags_posn
_atom_site_refinement_flags_adp
C1 C 0.07884(16) 0.3618(2) 0.69129(17) 0.0191(5) Uani 1 1 d . .
H1 H 0.0549 0.4324 0.6917 0.023 Uiso 1 1 calc R U
C2 C 0.03107(18) 0.2698(2) 0.69715(19) 0.0263(6) Uani 1 1 d . .
H2 H -0.0234 0.2785 0.7021 0.032 Uiso 1 1 calc R U
C3 C 0.06551(18) 0.1625(2) 0.69560(19) 0.0257(6) Uani 1 1 d . .
H3 H 0.0349 0.0991 0.7005 0.031 Uiso 1 1 calc R U
C4 C 0.14490(17) 0.1527(2) 0.68675(16) 0.0191(5) Uani 1 1 d . .
H4 H 0.1679 0.0821 0.6842 0.023 Uiso 1 1 calc R U
C5 C 0.19209(15) 0.24978(19) 0.68143(14) 0.0128(4) Uani 1 1 d . .
C6 C 0.27594(15) 0.24771(18) 0.67393(14) 0.0129(4) Uani 1 1 d . .
C7 C 0.31954(17) 0.13872(19) 0.66983(17) 0.0192(5) Uani 1 1 d . .
H7A H 0.2823 0.0779 0.6728 0.029 Uiso 1 1 calc R U
H7B H 0.3230 0.1345 0.6142 0.029 Uiso 1 1 calc R U
H7C H 0.3812 0.1339 0.7199 0.029 Uiso 1 1 calc R U
C8 C 0.39916(15) 0.35702(18) 0.67190(15) 0.0113(4) Uani 1 1 d . .
C9 C 0.40241(16) 0.37033(18) 0.58983(15) 0.0133(4) Uani 1 1 d . .
C10 C 0.48908(17) 0.3880(2) 0.59349(17) 0.0177(5) Uani 1 1 d . .
H10 H 0.4924 0.3986 0.5400 0.021 Uiso 1 1 calc R U
C11 C 0.57041(16) 0.3901(2) 0.67500(17) 0.0184(5) Uani 1 1 d . .
H11 H 0.6275 0.4028 0.6761 0.022 Uiso 1 1 calc R U
C12 C 0.56631(16) 0.37321(19) 0.75459(16) 0.0169(5) Uani 1 1 d . .
H12 H 0.6213 0.3736 0.8090 0.020 Uiso 1 1 calc R U
C13 C 0.48182(15) 0.35566(19) 0.75544(15) 0.0138(4) Uani 1 1 d . .
C14 C 0.31548(16) 0.3605(2) 0.49902(15) 0.0157(4) Uani 1 1 d . .
H14 H 0.2608 0.3665 0.5091 0.019 Uiso 1 1 calc R U
C15 C 0.3126(2) 0.2458(2) 0.45615(18) 0.0274(6) Uani 1 1 d . .
H15A H 0.2574 0.2406 0.3988 0.041 Uiso 1 1 calc R U
H15B H 0.3667 0.2374 0.4474 0.041 Uiso 1 1 calc R U
H15C H 0.3119 0.1876 0.4954 0.041 Uiso 1 1 calc R U
C16 C 0.30959(19) 0.4528(2) 0.43357(17) 0.0239(5) Uani 1 1 d . .
H16A H 0.2538 0.4434 0.3773 0.036 Uiso 1 1 calc R U
H16B H 0.3083 0.5245 0.4590 0.036 Uiso 1 1 calc R U
H16C H 0.3630 0.4487 0.4232 0.036 Uiso 1 1 calc R U
C17 C 0.48279(16) 0.3289(2) 0.84464(16) 0.0195(5) Uani 1 1 d . .
H17 H 0.4181 0.3270 0.8342 0.023 Uiso 1 1 calc R U
C18 C 0.53565(19) 0.4155(3) 0.91809(17) 0.0286(6) Uani 1 1 d . .
H18A H 0.5340 0.3944 0.9727 0.043 Uiso 1 1 calc R U
H18B H 0.5993 0.4190 0.9292 0.043 Uiso 1 1 calc R U
H18C H 0.5069 0.4876 0.8986 0.043 Uiso 1 1 calc R U
C19 C 0.52549(18) 0.2123(2) 0.87682(17) 0.0253(6) Uani 1 1 d . .
H19A H 0.5262 0.1952 0.9332 0.038 Uiso 1 1 calc R U
H19B H 0.4888 0.1574 0.8324 0.038 Uiso 1 1 calc R U
H19C H 0.5881 0.2114 0.8849 0.038 Uiso 1 1 calc R U
C20 C 0.20279(17) 0.5869(2) 0.56699(17) 0.0207(5) Uani 1 1 d . .
H20A H 0.2307 0.6609 0.5793 0.025 Uiso 1 1 calc R U
H20B H 0.1989 0.5528 0.5127 0.025 Uiso 1 1 calc R U
C21 C 0.12600(16) 0.57114(19) 0.58300(15) 0.0159(4) Uani 1 1 d . .
H21 H 0.0770 0.5238 0.5378 0.019 Uiso 1 1 calc R U
C22 C 0.1290(2) 0.8181(2) 0.6350(2) 0.0302(6) Uani 1 1 d . .
H22A H 0.1123 0.8391 0.5739 0.045 Uiso 1 1 calc R U
H22B H 0.1035 0.8713 0.6605 0.045 Uiso 1 1 calc R U
H22C H 0.1958 0.8168 0.6702 0.045 Uiso 1 1 calc R U
C23 C -0.04797(18) 0.6796(2) 0.57500(17) 0.0266(6) Uani 1 1 d . .
H23A H -0.0688 0.6999 0.5130 0.040 Uiso 1 1 calc R U
H23B H -0.0719 0.6069 0.5777 0.040 Uiso 1 1 calc R U
H23C H -0.0701 0.7336 0.6029 0.040 Uiso 1 1 calc R U
C24 C 0.17117(19) 0.5206(2) 0.90542(18) 0.0253(5) Uani 1 1 d . .
H24A H 0.2255 0.5029 0.9611 0.038 Uiso 1 1 calc R U
H24B H 0.1266 0.5589 0.9182 0.038 Uiso 1 1 calc R U
H24C H 0.1439 0.4527 0.8730 0.038 Uiso 1 1 calc R U
C25 C 0.24828(18) 0.7483(2) 0.89349(18) 0.0252(5) Uani 1 1 d . .
H25A H 0.3036 0.7363 0.9498 0.038 Uiso 1 1 calc R U
H25B H 0.2625 0.7965 0.8557 0.038 Uiso 1 1 calc R U
H25C H 0.2012 0.7825 0.9049 0.038 Uiso 1 1 calc R U
C26 C 0.29337(15) 0.5416(2) 0.81282(15) 0.0157(4) Uani 1 1 d . .
H26 H 0.3336 0.4888 0.8598 0.019 Uiso 1 1 calc R U
C27 C 0.33623(16) 0.5947(2) 0.76658(16) 0.0184(5) Uani 1 1 d . .
H27A H 0.4015 0.5773 0.7871 0.022 Uiso 1 1 calc R U
H27B H 0.3215 0.6733 0.7521 0.022 Uiso 1 1 calc R U
Fe1 Fe 0.24004(2) 0.48035(3) 0.67947(2) 0.01123(8) Uani 1 1 d . .
N1 N 0.15912(13) 0.35492(16) 0.68493(12) 0.0132(4) Uani 1 1 d . .
N2 N 0.31054(12) 0.34877(15) 0.67134(12) 0.0107(3) Uani 1 1 d . .
Si1 Si 0.08151(4) 0.67621(5) 0.63571(4) 0.01535(13) Uani 1 1 d . .
Si2 Si 0.20475(4) 0.61172(5) 0.83565(4) 0.01441(13) Uani 1 1 d . .
O1 O 0.11049(11) 0.64093(14) 0.74052(11) 0.0160(3) Uani 1 1 d . .

loop_
_atom_site_aniso_label
_atom_site_aniso_U_11
_atom_site_aniso_U_22
_atom_site_aniso_U_33
_atom_site_aniso_U_23
_atom_site_aniso_U_13
_atom_site_aniso_U_12
C1 0.0156(11) 0.0213(12) 0.0233(12) -0.0005(10) 0.0114(10) -0.0019(9)
C2 0.0200(12) 0.0311(14) 0.0332(14) -0.0002(11) 0.0169(11) -0.0077(11)
C3 0.0221(12) 0.0239(13) 0.0305(14) 0.0040(11) 0.0118(11) -0.0098(10)
C4 0.0212(12) 0.0144(11) 0.0192(11) 0.0010(9) 0.0074(10) -0.0051(9)
C5 0.0146(10) 0.0139(10) 0.0097(10) 0.0011(8) 0.0055(8) -0.0028(8)
C6 0.0161(10) 0.0114(10) 0.0108(10) -0.0003(8) 0.0058(8) -0.0008(8)
C7 0.0223(12) 0.0125(11) 0.0237(12) 0.0001(9) 0.0114(10) -0.0001(9)
C8 0.0117(10) 0.0098(9) 0.0158(10) -0.0008(8) 0.0093(8) 0.0005(8)
C9 0.0177(11) 0.0100(10) 0.0154(10) 0.0014(8) 0.0104(9) 0.0018(8)
C10 0.0219(12) 0.0157(11) 0.0214(12) 0.0002(9) 0.0150(10) 0.0003(9)
C11 0.0155(11) 0.0174(11) 0.0271(13) 0.0021(9) 0.0138(10) 0.0001(9)
C12 0.0137(10) 0.0166(11) 0.0194(11) 0.0007(9) 0.0070(9) 0.0015(8)
C13 0.0140(10) 0.0134(10) 0.0155(10) 0.0011(8) 0.0083(9) 0.0026(8)
C14 0.0188(11) 0.0186(11) 0.0113(10) 0.0004(8) 0.0082(9) -0.0005(9)
C15 0.0374(15) 0.0237(13) 0.0197(12) -0.0053(10) 0.0122(12) -0.0043(11)
C16 0.0280(13) 0.0263(13) 0.0181(12) 0.0051(10) 0.0114(10) 0.0012(11)
C17 0.0131(10) 0.0314(13) 0.0136(11) 0.0030(10) 0.0061(9) 0.0023(10)
C18 0.0270(14) 0.0380(16) 0.0174(12) -0.0019(11) 0.0076(11) 0.0096(12)
C19 0.0217(12) 0.0311(14) 0.0190(12) 0.0088(10) 0.0061(10) -0.0026(11)
C20 0.0266(13) 0.0208(12) 0.0196(12) 0.0067(9) 0.0148(10) 0.0082(10)
C21 0.0171(11) 0.0157(11) 0.0125(10) -0.0003(8) 0.0048(9) 0.0037(9)
C22 0.0411(16) 0.0165(12) 0.0369(16) 0.0021(11) 0.0216(14) 0.0049(11)
C23 0.0204(12) 0.0356(15) 0.0169(12) -0.0051(11) 0.0029(10) 0.0123(11)
C24 0.0268(13) 0.0294(14) 0.0231(13) 0.0078(11) 0.0145(11) 0.0110(11)
C25 0.0219(12) 0.0259(13) 0.0224(13) -0.0082(10) 0.0057(10) 0.0022(10)
C26 0.0120(10) 0.0182(11) 0.0127(10) -0.0022(8) 0.0022(8) 0.0005(8)
C27 0.0134(10) 0.0177(11) 0.0225(12) -0.0072(9) 0.0071(9) -0.0047(9)
Fe1 0.01099(15) 0.01056(15) 0.01360(15) -0.00040(12) 0.00697(12) -0.00037(11)
N1 0.0106(8) 0.0159(9) 0.0133(9) -0.0002(7) 0.0057(7) -0.0017(7)
N2 0.0109(8) 0.0107(8) 0.0117(8) -0.0002(7) 0.0064(7) 0.0004(7)
Si1 0.0158(3) 0.0148(3) 0.0140(3) -0.0005(2) 0.0057(2) 0.0045(2)
Si2 0.0135(3) 0.0170(3) 0.0115(3) -0.0016(2) 0.0049(2) 0.0033(2)
O1 0.0140(7) 0.0194(8) 0.0136(8) -0.0021(6) 0.0055(6) 0.0035(6)

loop_
_atom_type_symbol
_atom_type_description
_atom_type_scat_dispersion_real
_atom_type_scat_dispersion_imag
_atom_type_scat_source
C C 0.0033 0.0016 'International Tables Vol C Tables 4.2.6.8 and 6.1.1.4'
H H 0.0000 0.0000 'International Tables Vol C Tables 4.2.6.8 and 6.1.1.4'
Fe Fe 0.3463 0.8444 'International Tables Vol C Tables 4.2.6.8 and 6.1.1.4'
N N 0.0061 0.0033 'International Tables Vol C Tables 4.2.6.8 and 6.1.1.4'
Si Si 0.0817 0.0704 'International Tables Vol C Tables 4.2.6.8 and 6.1.1.4'
O O 0.0106 0.0060 'International Tables Vol C Tables 4.2.6.8 and 6.1.1.4'

loop_
_geom_angle_atom_site_label_1
_geom_angle_atom_site_label_2
_geom_angle_atom_site_label_3
_geom_angle
N1 C1 C2 123.4(2)
N1 C1 H1 118.3
C2 C1 H1 118.3
C1 C2 C3 119.1(2)
C1 C2 H2 120.5
C3 C2 H2 120.5
C4 C3 C2 118.9(2)
C4 C3 H3 120.5
C2 C3 H3 120.5
C3 C4 C5 120.1(2)
C3 C4 H4 120.0
C5 C4 H4 120.0
N1 C5 C4 120.8(2)
N1 C5 C6 115.20(19)
C4 C5 C6 124.0(2)
N2 C6 C5 114.77(19)
N2 C6 C7 124.5(2)
C5 C6 C7 120.7(2)
C6 C7 H7A 109.5
C6 C7 H7B 109.5
H7A C7 H7B 109.5
C6 C7 H7C 109.5
H7A C7 H7C 109.5
H7B C7 H7C 109.5
C9 C8 C13 120.99(19)
C9 C8 N2 119.69(19)
C13 C8 N2 119.28(19)
C10 C9 C8 118.1(2)
C10 C9 C14 120.1(2)
C8 C9 C14 121.8(2)
C11 C10 C9 121.5(2)
C11 C10 H10 119.3
C9 C10 H10 119.3
C12 C11 C10 119.6(2)
C12 C11 H11 120.2
C10 C11 H11 120.2
C11 C12 C13 121.6(2)
C11 C12 H12 119.2
C13 C12 H12 119.2
C12 C13 C8 118.1(2)
C12 C13 C17 118.9(2)
C8 C13 C17 122.89(19)
C9 C14 C16 112.3(2)
C9 C14 C15 110.3(2)
C16 C14 C15 109.4(2)
C9 C14 H14 108.2
C16 C14 H14 108.2
C15 C14 H14 108.2
C14 C15 H15A 109.5
C14 C15 H15B 109.5
H15A C15 H15B 109.5
C14 C15 H15C 109.5
H15A C15 H15C 109.5
H15B C15 H15C 109.5
C14 C16 H16A 109.5
C14 C16 H16B 109.5
H16A C16 H16B 109.5
C14 C16 H16C 109.5
H16A C16 H16C 109.5
H16B C16 H16C 109.5
C13 C17 C18 113.1(2)
C13 C17 C19 109.3(2)
C18 C17 C19 109.9(2)
C13 C17 H17 108.1
C18 C17 H17 108.1
C19 C17 H17 108.1
C17 C18 H18A 109.5
C17 C18 H18B 109.5
H18A C18 H18B 109.5
C17 C18 H18C 109.5
H18A C18 H18C 109.5
H18B C18 H18C 109.5
C17 C19 H19A 109.5
C17 C19 H19B 109.5
H19A C19 H19B 109.5
C17 C19 H19C 109.5
H19A C19 H19C 109.5
H19B C19 H19C 109.5
C21 C20 Fe1 70.06(13)
C21 C20 H20A 116.6
Fe1 C20 H20A 116.6
C21 C20 H20B 116.6
Fe1 C20 H20B 116.6
H20A C20 H20B 113.6
C20 C21 Si1 125.12(19)
C20 C21 Fe1 71.00(13)
Si1 C21 Fe1 112.39(11)
C20 C21 H21 113.6
Si1 C21 H21 113.6
Fe1 C21 H21 113.6
Si1 C22 H22A 109.5
Si1 C22 H22B 109.5
H22A C22 H22B 109.5
Si1 C22 H22C 109.5
H22A C22 H22C 109.5
H22B C22 H22C 109.5
Si1 C23 H23A 109.5
Si1 C23 H23B 109.5
H23A C23 H23B 109.5
Si1 C23 H23C 109.5
H23A C23 H23C 109.5
H23B C23 H23C 109.5
Si2 C24 H24A 109.5
Si2 C24 H24B 109.5
H24A C24 H24B 109.5
Si2 C24 H24C 109.5
H24A C24 H24C 109.5
H24B C24 H24C 109.5
Si2 C25 H25A 109.5
Si2 C25 H25B 109.5
H25A C25 H25B 109.5
Si2 C25 H25C 109.5
H25A C25 H25C 109.5
H25B C25 H25C 109.5
C27 C26 Si2 122.62(18)
C27 C26 Fe1 68.87(13)
Si2 C26 Fe1 113.63(11)
C27 C26 H26 114.5
Si2 C26 H26 114.5
Fe1 C26 H26 114.5
C26 C27 Fe1 71.75(13)
C26 C27 H27A 116.4
Fe1 C27 H27A 116.4
C26 C27 H27B 116.4
Fe1 C27 H27B 116.4
H27A C27 H27B 113.4
N2 Fe1 N1 79.84(8)
N2 Fe1 C27 107.54(9)
N1 Fe1 C27 138.38(9)
N2 Fe1 C21 133.20(8)
N1 Fe1 C21 93.45(9)
C27 Fe1 C21 107.64(10)
N2 Fe1 C26 112.46(8)
N1 Fe1 C26 99.36(8)
C27 Fe1 C26 39.38(9)
C21 Fe1 C26 114.33(9)
N2 Fe1 C20 110.46(8)
N1 Fe1 C20 124.42(9)
C27 Fe1 C20 92.14(10)
C21 Fe1 C20 38.94(9)
C26 Fe1 C20 122.58(10)
C1 N1 C5 117.66(19)
C1 N1 Fe1 128.73(16)
C5 N1 Fe1 113.61(14)
C6 N2 C8 119.63(18)
C6 N2 Fe1 116.57(14)
C8 N2 Fe1 123.51(14)
O1 Si1 C23 105.97(11)
O1 Si1 C21 110.59(9)
C23 Si1 C21 110.18(11)
O1 Si1 C22 109.07(12)
C23 Si1 C22 110.02(14)
C21 Si1 C22 110.88(12)
O1 Si2 C26 110.83(9)
O1 Si2 C24 108.62(11)
C26 Si2 C24 110.44(11)
O1 Si2 C25 105.78(11)
C26 Si2 C25 111.21(11)
C24 Si2 C25 109.82(13)
Si1 O1 Si2 139.27(11)

loop_
_geom_bond_atom_site_label_1
_geom_bond_atom_site_label_2
_geom_bond_distance
C1 N1 1.357(3)
C1 C2 1.374(3)
C1 H1 0.9300
C2 C3 1.402(4)
C2 H2 0.9300
C3 C4 1.368(4)
C3 H3 0.9300
C4 C5 1.414(3)
C4 H4 0.9300
C5 N1 1.376(3)
C5 C6 1.423(3)
C6 N2 1.340(3)
C6 C7 1.498(3)
C7 H7A 0.9600
C7 H7B 0.9600
C7 H7C 0.9600
C8 C9 1.407(3)
C8 C13 1.413(3)
C8 N2 1.436(3)
C9 C10 1.394(3)
C9 C14 1.519(3)
C10 C11 1.385(3)
C10 H10 0.9300
C11 C12 1.378(3)
C11 H11 0.9300
C12 C13 1.393(3)
C12 H12 0.9300
C13 C17 1.519(3)
C14 C16 1.525(3)
C14 C15 1.537(3)
C14 H14 0.9800
C15 H15A 0.9600
C15 H15B 0.9600
C15 H15C 0.9600
C16 H16A 0.9600
C16 H16B 0.9600
C16 H16C 0.9600
C17 C18 1.526(4)
C17 C19 1.536(4)
C17 H17 0.9800
C18 H18A 0.9600
C18 H18B 0.9600
C18 H18C 0.9600
C19 H19A 0.9600
C19 H19B 0.9600
C19 H19C 0.9600
C20 C21 1.403(3)
C20 Fe1 2.112(2)
C20 H20A 0.9700
C20 H20B 0.9700
C21 Si1 1.862(2)
C21 Fe1 2.099(2)
C21 H21 0.9800
C22 Si1 1.863(3)
C22 H22A 0.9600
C22 H22B 0.9600
C22 H22C 0.9600
C23 Si1 1.857(3)
C23 H23A 0.9600
C23 H23B 0.9600
C23 H23C 0.9600
C24 Si2 1.854(3)
C24 H24A 0.9600
C24 H24B 0.9600
C24 H24C 0.9600
C25 Si2 1.859(3)
C25 H25A 0.9600
C25 H25B 0.9600
C25 H25C 0.9600
C26 C27 1.410(3)
C26 Si2 1.851(2)
C26 Fe1 2.110(2)
C26 H26 0.9800
C27 Fe1 2.073(2)
C27 H27A 0.9700
C27 H27B 0.9700
Fe1 N2 1.9845(18)
Fe1 N1 2.0210(19)
Si1 O1 1.6436(17)
Si2 O1 1.6479(17)

loop_
_geom_torsion_atom_site_label_1
_geom_torsion_atom_site_label_2
_geom_torsion_atom_site_label_3
_geom_torsion_atom_site_label_4
_geom_torsion
N1 C1 C2 C3 -0.7(4)
C1 C2 C3 C4 -1.1(4)
C2 C3 C4 C5 1.5(4)
C3 C4 C5 N1 -0.1(3)
C3 C4 C5 C6 178.7(2)
N1 C5 C6 N2 0.0(3)
C4 C5 C6 N2 -178.9(2)
N1 C5 C6 C7 179.8(2)
C4 C5 C6 C7 0.9(3)
C13 C8 C9 C10 -3.3(3)
N2 C8 C9 C10 174.4(2)
C13 C8 C9 C14 173.8(2)
N2 C8 C9 C14 -8.5(3)
C8 C9 C10 C11 1.4(3)
C14 C9 C10 C11 -175.8(2)
C9 C10 C11 C12 0.7(4)
C10 C11 C12 C13 -1.0(4)
C11 C12 C13 C8 -0.8(3)
C11 C12 C13 C17 175.4(2)
C9 C8 C13 C12 3.0(3)
N2 C8 C13 C12 -174.7(2)
C9 C8 C13 C17 -173.1(2)
N2 C8 C13 C17 9.2(3)
C10 C9 C14 C16 -47.1(3)
C8 C9 C14 C16 135.8(2)
C10 C9 C14 C15 75.1(3)
C8 C9 C14 C15 -101.9(2)
C12 C13 C17 C18 54.4(3)
C8 C13 C17 C18 -129.5(2)
C12 C13 C17 C19 -68.4(3)
C8 C13 C17 C19 107.7(2)
Fe1 C20 C21 Si1 104.50(18)
Si2 C26 C27 Fe1 -105.23(16)
C2 C1 N1 C5 2.1(4)
C2 C1 N1 Fe1 -178.04(19)
C4 C5 N1 C1 -1.6(3)
C6 C5 N1 C1 179.4(2)
C4 C5 N1 Fe1 178.44(17)
C6 C5 N1 Fe1 -0.5(2)
C5 C6 N2 C8 174.52(18)
C7 C6 N2 C8 -5.3(3)
C5 C6 N2 Fe1 0.5(2)
C7 C6 N2 Fe1 -179.25(17)
C9 C8 N2 C6 97.3(2)
C13 C8 N2 C6 -85.0(3)
C9 C8 N2 Fe1 -89.2(2)
C13 C8 N2 Fe1 88.6(2)
C20 C21 Si1 O1 -105.1(2)
Fe1 C21 Si1 O1 -23.14(15)
C20 C21 Si1 C23 138.1(2)
Fe1 C21 Si1 C23 -139.97(13)
C20 C21 Si1 C22 16.1(2)
Fe1 C21 Si1 C22 97.98(15)
C27 C26 Si2 O1 64.1(2)
Fe1 C26 Si2 O1 -15.14(15)
C27 C26 Si2 C24 -175.51(19)
Fe1 C26 Si2 C24 105.29(14)
C27 C26 Si2 C25 -53.3(2)
Fe1 C26 Si2 C25 -132.52(13)
C23 Si1 O1 Si2 175.39(17)
C21 Si1 O1 Si2 56.0(2)
C22 Si1 O1 Si2 -66.2(2)
C26 Si2 O1 Si1 -33.0(2)
C24 Si2 O1 Si1 -154.53(17)
C25 Si2 O1 Si1 87.63(19)
